data_1548422
loop_
_publ_author_name
'Xijian Li'
'Siyu Peng'
'Li Li'
'Yong Huang'

_publ_section_title
;
 Synthesis of tetrasubstituted 1-silyloxy-3-aminobutadienes and chemistry
 beyond Diels-Alder reactions
;
_journal_name_full 'Nature Communications'
_journal_page_first 6913
_journal_paper_doi 10.1038/ncomms7913
_journal_volume 6
_journal_year 2015
_chemical_formula_moiety 'C27 H37 N O2 Si'
_chemical_formula_sum 'C27 H37 N O2 Si'
_chemical_formula_weight 435.67
_space_group_IT_number 14
_symmetry_cell_setting monoclinic
_symmetry_space_group_name_Hall '-P 2yn'
_symmetry_space_group_name_H-M 'P 1 21/n 1'
_atom_sites_solution_hydrogens geom
_atom_sites_solution_primary direct
_atom_sites_solution_secondary difmap
_cell_angle_alpha 90.00
_cell_angle_beta 100.544(4)
_cell_angle_gamma 90.00
_cell_formula_units_Z 4
_cell_length_a 16.8831(6)
_cell_length_b 7.8642(3)
_cell_length_c 19.9523(7)
_cell_measurement_temperature 293(2)
_cell_measurement_theta_max 62.67
_cell_measurement_theta_min 3.79
_cell_volume 2604.38(17)
_computing_cell_refinement 'Bruker SAINT'
_computing_data_collection 'Bruker APEX2'
_computing_data_reduction 'Bruker SAINT'
_computing_molecular_graphics 'Bruker SHELXTL'
_computing_publication_material 'Bruker SHELXTL'
_computing_structure_refinement 'SHELXL-97 (Sheldrick, 1997)'
_computing_structure_solution 'SHELXS-97 (Sheldrick, 1990)'
_diffrn_ambient_temperature 293(2)
_diffrn_measured_fraction_theta_full 0.996
_diffrn_measured_fraction_theta_max 0.996
_diffrn_radiation_monochromator graphite
_diffrn_radiation_source 'fine-focus sealed tube'
_diffrn_radiation_type CuK\a
_diffrn_radiation_wavelength 1.54184
_diffrn_reflns_av_R_equivalents 0.0321
_diffrn_reflns_av_sigmaI/netI 0.0204
_diffrn_reflns_limit_h_max 17
_diffrn_reflns_limit_h_min -19
_diffrn_reflns_limit_k_max 8
_diffrn_reflns_limit_k_min -9
_diffrn_reflns_limit_l_max 22
_diffrn_reflns_limit_l_min -22
_diffrn_reflns_number 21402
_diffrn_reflns_theta_full 62.67
_diffrn_reflns_theta_max 62.67
_diffrn_reflns_theta_min 3.79
_exptl_absorpt_coefficient_mu 0.953
_exptl_absorpt_correction_T_max 0.834
_exptl_absorpt_correction_T_min 0.811
_exptl_absorpt_correction_type multi-scan
_exptl_absorpt_process_details '(SADABS; Sheldrick, 1996)'
_exptl_crystal_colour colorless
_exptl_crystal_density_diffrn 1.111
_exptl_crystal_density_method 'not measured'
_exptl_crystal_description block
_exptl_crystal_F_000 944
_exptl_crystal_size_max 0.22
_exptl_crystal_size_mid 0.2
_exptl_crystal_size_min 0.19
_refine_diff_density_max 0.284
_refine_diff_density_min -0.271
_refine_diff_density_rms 0.038
_refine_ls_extinction_coef 0.00250(12)
_refine_ls_extinction_expression Fc^*^=kFc[1+0.001xFc^2^\l^3^/sin(2\q)]^-1/4^
_refine_ls_extinction_method SHELXL
_refine_ls_goodness_of_fit_ref 1.010
_refine_ls_hydrogen_treatment mixed
_refine_ls_matrix_type full
_refine_ls_number_parameters 372
_refine_ls_number_reflns 4157
_refine_ls_number_restraints 333
_refine_ls_restrained_S_all 1.184
_refine_ls_R_factor_all 0.0715
_refine_ls_R_factor_gt 0.0633
_refine_ls_shift/su_max 0.000
_refine_ls_shift/su_mean 0.000
_refine_ls_structure_factor_coef Fsqd
_refine_ls_weighting_details 'calc w=1/[\s^2^(Fo^2^)+(0.0000P)^2^+2.6500P] where P=(Fo^2^+2Fc^2^)/3'
_refine_ls_weighting_scheme calc
_refine_ls_wR_factor_gt 0.1138
_refine_ls_wR_factor_ref 0.1176
_reflns_number_gt 3509
_reflns_number_total 4157
_reflns_threshold_expression >2sigma(I)
_cod_data_source_file ncomms7913-s4.cif
_cod_data_source_block x
_cod_original_sg_symbol_Hall '-P 2yn '
_cod_original_sg_symbol_H-M P2(1)/n
_cod_database_code 1548422

loop_
_symmetry_equiv_pos_as_xyz
'x, y, z'
'-x+1/2, y+1/2, -z+1/2'
'-x, -y, -z'
'x-1/2, -y-1/2, z-1/2'

loop_
_atom_site_label
_atom_site_type_symbol
_atom_site_fract_x
_atom_site_fract_y
_atom_site_fract_z
_atom_site_U_iso_or_equiv
_atom_site_adp_type
_atom_site_occupancy
_atom_site_symmetry_multiplicity
_atom_site_calc_flag
_atom_site_refinement_flags
_atom_site_disorder_assembly
_atom_site_disorder_group
Si1 Si 0.20319(6) 0.74271(16) 0.56554(6) 0.0850(4) Uani 1 1 d D . .
O1 O 0.47454(15) 0.1913(3) 0.50265(11) 0.0823(7) Uani 1 1 d . . .
O2 O 0.34534(15) 0.2433(4) 0.47089(12) 0.0924(8) Uani 1 1 d . . .
N1 N 0.49663(15) 0.5595(3) 0.65399(12) 0.0649(7) Uani 1 1 d . . .
C1 C 0.5459(2) 0.2293(5) 0.54171(16) 0.0767(10) Uani 1 1 d . . .
H1 H 0.5900 0.1650 0.5350 0.092 Uiso 1 1 calc R . .
C2 C 0.55946(18) 0.3505(4) 0.58907(15) 0.0617(8) Uani 1 1 d . . .
C3 C 0.49030(17) 0.4462(4) 0.60206(14) 0.0562(7) Uani 1 1 d . . .
C4 C 0.41568(17) 0.4100(4) 0.56144(14) 0.0587(8) Uani 1 1 d . A .
C5 C 0.4065(2) 0.2809(4) 0.50978(15) 0.0694(9) Uani 1 1 d . . .
C6 C 0.64480(19) 0.3652(5) 0.62898(16) 0.0755(10) Uani 1 1 d . . .
H6A H 0.6786 0.2865 0.6095 0.091 Uiso 1 1 calc R . .
H6B H 0.6642 0.4791 0.6226 0.091 Uiso 1 1 calc R . .
C7 C 0.65567(19) 0.3311(4) 0.70442(17) 0.0686(9) Uani 1 1 d . . .
C8 C 0.7236(2) 0.3942(5) 0.7471(2) 0.0865(11) Uani 1 1 d . . .
H8 H 0.7608 0.4580 0.7287 0.104 Uiso 1 1 calc R . .
C9 C 0.7366(3) 0.3638(6) 0.8164(2) 0.0999(14) Uani 1 1 d . . .
H9 H 0.7824 0.4073 0.8442 0.120 Uiso 1 1 calc R . .
C10 C 0.6834(3) 0.2712(6) 0.8442(2) 0.0998(13) Uani 1 1 d . . .
H10 H 0.6926 0.2508 0.8909 0.120 Uiso 1 1 calc R . .
C11 C 0.6158(3) 0.2077(5) 0.8031(2) 0.0943(12) Uani 1 1 d . . .
H11 H 0.5788 0.1448 0.8221 0.113 Uiso 1 1 calc R . .
C12 C 0.6025(2) 0.2372(5) 0.73300(17) 0.0782(10) Uani 1 1 d . . .
H12 H 0.5568 0.1925 0.7054 0.094 Uiso 1 1 calc R . .
C13 C 0.5623(2) 0.6813(5) 0.67466(18) 0.0788(10) Uani 1 1 d . . .
H13A H 0.5686 0.7552 0.6371 0.095 Uiso 1 1 calc R . .
H13B H 0.6128 0.6231 0.6908 0.095 Uiso 1 1 calc R . .
C14 C 0.5360(4) 0.7796(8) 0.7307(3) 0.153(2) Uani 1 1 d U . .
H14A H 0.5821 0.8112 0.7651 0.184 Uiso 1 1 calc R . .
H14B H 0.5076 0.8820 0.7131 0.184 Uiso 1 1 calc R . .
C16 C 0.4820(3) 0.6634(8) 0.7597(2) 0.1293(19) Uani 1 1 d . . .
H16A H 0.4459 0.7262 0.7833 0.155 Uiso 1 1 calc R . .
H16B H 0.5125 0.5827 0.7910 0.155 Uiso 1 1 calc R . .
C17 C 0.4364(2) 0.5755(6) 0.69786(17) 0.0880(11) Uani 1 1 d . . .
H17A H 0.4174 0.4648 0.7094 0.106 Uiso 1 1 calc R . .
H17B H 0.3908 0.6430 0.6761 0.106 Uiso 1 1 calc R . .
C18 C 0.3462(2) 0.5116(4) 0.56201(15) 0.0664(8) Uani 1 1 d . . .
C19 C 0.2880(2) 0.6012(5) 0.56087(18) 0.0791(10) Uani 1 1 d . A .
C20 C 0.2420(6) 0.9626(12) 0.5607(6) 0.114(3) Uani 0.456(4) 1 d PDU A 1
H20A H 0.2560 0.9722 0.5154 0.137 Uiso 0.456(4) 1 calc PR A 1
C21 C 0.3180(10) 0.991(4) 0.6094(17) 0.163(8) Uani 0.456(4) 1 d PDU A 1
H21A H 0.3258 1.1109 0.6173 0.244 Uiso 0.456(4) 1 calc PR A 1
H21B H 0.3622 0.9461 0.5907 0.244 Uiso 0.456(4) 1 calc PR A 1
H21C H 0.3155 0.9350 0.6516 0.244 Uiso 0.456(4) 1 calc PR A 1
C21C C 0.1840(10) 1.099(2) 0.5644(10) 0.212(7) Uani 0.456(4) 1 d PDU A 1
H21D H 0.2114 1.2069 0.5681 0.318 Uiso 0.456(4) 1 calc PR A 1
H21E H 0.1593 1.0827 0.6036 0.318 Uiso 0.456(4) 1 calc PR A 1
H21F H 0.1432 1.0984 0.5239 0.318 Uiso 0.456(4) 1 calc PR A 1
C22 C 0.1207(6) 0.6913(16) 0.4895(5) 0.111(3) Uani 0.456(4) 1 d PDU A 1
H22A H 0.0702 0.7492 0.4928 0.133 Uiso 0.456(4) 1 calc PR A 1
C23 C 0.150(2) 0.740(4) 0.4236(13) 0.229(10) Uani 0.456(4) 1 d PDU A 1
H23A H 0.1125 0.7010 0.3848 0.344 Uiso 0.456(4) 1 calc PR A 1
H23B H 0.2020 0.6892 0.4235 0.344 Uiso 0.456(4) 1 calc PR A 1
H23C H 0.1552 0.8619 0.4213 0.344 Uiso 0.456(4) 1 calc PR A 1
C24 C 0.1638(7) 0.6969(17) 0.6473(5) 0.118(3) Uani 0.456(4) 1 d PDU A 1
H24A H 0.1573 0.5731 0.6458 0.141 Uiso 0.456(4) 1 calc PR A 1
C25 C 0.0829(9) 0.755(3) 0.6451(9) 0.249(7) Uani 0.456(4) 1 d PDU A 1
H25A H 0.0578 0.6878 0.6755 0.374 Uiso 0.456(4) 1 calc PR A 1
H25B H 0.0530 0.7446 0.5995 0.374 Uiso 0.456(4) 1 calc PR A 1
H25C H 0.0838 0.8722 0.6590 0.374 Uiso 0.456(4) 1 calc PR A 1
C23C C 0.1088(10) 0.504(2) 0.4817(10) 0.230(7) Uani 0.456(4) 1 d PDU A 1
H23D H 0.0557 0.4811 0.4567 0.345 Uiso 0.456(4) 1 calc PR A 1
H23E H 0.1150 0.4522 0.5259 0.345 Uiso 0.456(4) 1 calc PR A 1
H23F H 0.1481 0.4578 0.4575 0.345 Uiso 0.456(4) 1 calc PR A 1
C25C C 0.2103(11) 0.722(3) 0.7089(8) 0.241(7) Uani 0.456(4) 1 d PDU A 1
H25D H 0.2018 0.6315 0.7391 0.361 Uiso 0.456(4) 1 calc PR A 1
H25E H 0.1964 0.8286 0.7273 0.361 Uiso 0.456(4) 1 calc PR A 1
H25F H 0.2660 0.7243 0.7044 0.361 Uiso 0.456(4) 1 calc PR A 1
C20B C 0.2458(6) 0.9171(14) 0.6265(6) 0.150(4) Uani 0.544(4) 1 d PDU A 2
H20B H 0.2657 0.8572 0.6694 0.180 Uiso 0.544(4) 1 calc PR A 2
C21B C 0.3163(10) 1.012(4) 0.6132(18) 0.195(9) Uani 0.544(4) 1 d PDU A 2
H21G H 0.3391 1.0760 0.6530 0.293 Uiso 0.544(4) 1 calc PR A 2
H21H H 0.3002 1.0875 0.5755 0.293 Uiso 0.544(4) 1 calc PR A 2
H21I H 0.3558 0.9332 0.6025 0.293 Uiso 0.544(4) 1 calc PR A 2
C21D C 0.1850(10) 1.042(2) 0.6447(9) 0.255(7) Uani 0.544(4) 1 d PDU A 2
H21J H 0.2128 1.1351 0.6700 0.382 Uiso 0.544(4) 1 calc PR A 2
H21K H 0.1514 0.9863 0.6718 0.382 Uiso 0.544(4) 1 calc PR A 2
H21L H 0.1523 1.0849 0.6037 0.382 Uiso 0.544(4) 1 calc PR A 2
C22B C 0.1643(6) 0.8253(15) 0.4788(4) 0.136(3) Uani 0.544(4) 1 d PDU A 2
H22B H 0.2052 0.9007 0.4660 0.164 Uiso 0.544(4) 1 calc PR A 2
C23B C 0.1471(12) 0.684(2) 0.4252(8) 0.173(7) Uani 0.544(4) 1 d PDU A 2
H23G H 0.1487 0.7300 0.3810 0.259 Uiso 0.544(4) 1 calc PR A 2
H23H H 0.0948 0.6365 0.4255 0.259 Uiso 0.544(4) 1 calc PR A 2
H23I H 0.1872 0.5963 0.4357 0.259 Uiso 0.544(4) 1 calc PR A 2
C24B C 0.1285(7) 0.6129(17) 0.6088(7) 0.170(4) Uani 0.544(4) 1 d PDU A 2
H24B H 0.0884 0.6925 0.6204 0.204 Uiso 0.544(4) 1 calc PR A 2
C25B C 0.1646(9) 0.5250(16) 0.6710(6) 0.196(6) Uani 0.544(4) 1 d PDU A 2
H25G H 0.1489 0.4075 0.6678 0.294 Uiso 0.544(4) 1 calc PR A 2
H25H H 0.1466 0.5763 0.7092 0.294 Uiso 0.544(4) 1 calc PR A 2
H25I H 0.2222 0.5331 0.6770 0.294 Uiso 0.544(4) 1 calc PR A 2
C23D C 0.0859(8) 0.9236(18) 0.4711(6) 0.228(6) Uani 0.544(4) 1 d PDU A 2
H23J H 0.0629 0.9342 0.4236 0.343 Uiso 0.544(4) 1 calc PR A 2
H23K H 0.0962 1.0347 0.4907 0.343 Uiso 0.544(4) 1 calc PR A 2
H23L H 0.0490 0.8641 0.4941 0.343 Uiso 0.544(4) 1 calc PR A 2
C25D C 0.0875(12) 0.489(3) 0.5665(9) 0.315(9) Uani 0.544(4) 1 d PDU A 2
H25J H 0.0557 0.4220 0.5918 0.472 Uiso 0.544(4) 1 calc PR A 2
H25K H 0.1255 0.4179 0.5496 0.472 Uiso 0.544(4) 1 calc PR A 2
H25L H 0.0528 0.5430 0.5289 0.472 Uiso 0.544(4) 1 calc PR A 2

loop_
_atom_site_aniso_label
_atom_site_aniso_U_11
_atom_site_aniso_U_22
_atom_site_aniso_U_33
_atom_site_aniso_U_23
_atom_site_aniso_U_13
_atom_site_aniso_U_12
Si1 0.0736(6) 0.0962(8) 0.0873(7) 0.0055(6) 0.0201(5) 0.0145(6)
O1 0.0901(17) 0.0836(17) 0.0648(13) -0.0184(12) -0.0079(12) 0.0111(14)
O2 0.0893(17) 0.111(2) 0.0645(14) -0.0157(14) -0.0188(13) -0.0141(15)
N1 0.0664(15) 0.0661(17) 0.0577(14) -0.0103(13) -0.0005(12) -0.0054(13)
C1 0.079(2) 0.085(3) 0.0625(19) -0.0031(19) 0.0032(17) 0.0154(19)
C2 0.0618(18) 0.069(2) 0.0513(16) 0.0040(15) 0.0025(13) 0.0038(16)
C3 0.0617(17) 0.0568(18) 0.0463(15) 0.0037(13) -0.0001(13) -0.0026(14)
C4 0.0589(17) 0.0637(19) 0.0483(15) 0.0027(14) -0.0040(13) -0.0007(15)
C5 0.079(2) 0.073(2) 0.0494(17) 0.0012(16) -0.0055(16) -0.0058(18)
C6 0.0578(18) 0.093(3) 0.072(2) 0.0041(19) 0.0032(15) 0.0040(18)
C7 0.0584(18) 0.071(2) 0.070(2) 0.0037(17) -0.0055(15) 0.0092(16)
C8 0.066(2) 0.090(3) 0.093(3) 0.003(2) -0.0134(19) 0.002(2)
C9 0.095(3) 0.096(3) 0.090(3) -0.007(2) -0.033(2) 0.011(3)
C10 0.120(3) 0.101(3) 0.066(2) 0.002(2) -0.017(2) 0.020(3)
C11 0.099(3) 0.100(3) 0.080(3) 0.020(2) 0.005(2) 0.006(2)
C12 0.072(2) 0.085(3) 0.069(2) 0.0096(19) -0.0097(17) 0.0016(19)
C13 0.085(2) 0.068(2) 0.074(2) -0.0082(18) -0.0090(18) -0.0123(19)
C14 0.189(5) 0.143(5) 0.129(4) -0.069(4) 0.031(4) -0.065(4)
C16 0.126(4) 0.175(5) 0.086(3) -0.058(3) 0.017(3) -0.025(4)
C17 0.089(3) 0.107(3) 0.068(2) -0.022(2) 0.0127(19) -0.001(2)
C18 0.0613(19) 0.075(2) 0.0576(18) 0.0021(16) -0.0023(14) -0.0037(17)
C19 0.068(2) 0.088(3) 0.076(2) 0.002(2) -0.0018(17) 0.001(2)
C20 0.117(7) 0.116(7) 0.116(7) 0.010(6) 0.037(6) 0.026(6)
C21 0.252(17) 0.099(11) 0.144(14) -0.014(11) 0.053(14) -0.088(12)
C21C 0.260(15) 0.133(11) 0.270(16) 0.040(12) 0.122(13) 0.054(11)
C22 0.071(5) 0.144(8) 0.114(7) -0.002(7) 0.009(5) 0.025(6)
C23 0.181(17) 0.34(2) 0.170(17) 0.052(17) 0.043(15) 0.033(18)
C24 0.116(7) 0.143(8) 0.103(6) -0.022(6) 0.044(6) -0.006(6)
C25 0.234(13) 0.310(16) 0.251(14) 0.017(13) 0.171(11) 0.062(13)
C23C 0.159(12) 0.325(18) 0.203(14) -0.073(15) 0.024(11) 0.006(14)
C25C 0.291(16) 0.281(16) 0.172(13) 0.017(13) 0.100(12) 0.007(15)
C20B 0.154(7) 0.152(8) 0.147(7) -0.019(7) 0.034(6) 0.041(7)
C21B 0.267(17) 0.152(17) 0.178(16) -0.005(14) 0.071(15) -0.061(15)
C21D 0.282(14) 0.239(13) 0.248(14) -0.083(12) 0.064(12) 0.103(12)
C22B 0.114(6) 0.163(8) 0.130(7) -0.007(7) 0.015(6) 0.042(6)
C23B 0.130(10) 0.270(16) 0.101(9) -0.056(10) -0.027(8) 0.041(11)
C24B 0.127(7) 0.202(9) 0.182(9) -0.024(8) 0.028(7) 0.024(7)
C25B 0.285(14) 0.167(11) 0.168(10) 0.075(9) 0.125(10) -0.035(10)
C23D 0.219(11) 0.283(13) 0.170(10) 0.027(10) 0.000(9) 0.181(10)
C25D 0.263(16) 0.348(17) 0.327(17) 0.029(16) 0.038(15) -0.061(15)

loop_
_atom_type_symbol
_atom_type_description
_atom_type_scat_dispersion_real
_atom_type_scat_dispersion_imag
_atom_type_scat_source
C C 0.0181 0.0091 'International Tables Vol C Tables 4.2.6.8 and 6.1.1.4'
H H 0.0000 0.0000 'International Tables Vol C Tables 4.2.6.8 and 6.1.1.4'
N N 0.0311 0.0180 'International Tables Vol C Tables 4.2.6.8 and 6.1.1.4'
O O 0.0492 0.0322 'International Tables Vol C Tables 4.2.6.8 and 6.1.1.4'
Si Si 0.2541 0.3302 'International Tables Vol C Tables 4.2.6.8 and 6.1.1.4'

loop_
_geom_angle_atom_site_label_1
_geom_angle_atom_site_label_2
_geom_angle_atom_site_label_3
_geom_angle
_geom_angle_site_symmetry_1
_geom_angle_site_symmetry_3
C19 Si1 C22B 108.2(3) . .
C19 Si1 C20 106.1(3) . .
C22B Si1 C20 72.2(5) . .
C19 Si1 C20B 105.4(3) . .
C22B Si1 C20B 112.1(5) . .
C20 Si1 C20B 42.3(5) . .
C19 Si1 C24 109.1(4) . .
C22B Si1 C24 138.3(5) . .
C20 Si1 C24 113.7(5) . .
C20B Si1 C24 74.7(5) . .
C19 Si1 C22 107.2(3) . .
C22B Si1 C22 41.2(5) . .
C20 Si1 C22 111.7(5) . .
C20B Si1 C22 143.6(5) . .
C24 Si1 C22 108.8(5) . .
C19 Si1 C24B 106.3(4) . .
C22B Si1 C24B 116.8(5) . .
C20 Si1 C24B 140.8(5) . .
C20B Si1 C24B 107.3(5) . .
C24 Si1 C24B 33.2(5) . .
C22 Si1 C24B 78.6(5) . .
C1 O1 C5 120.2(3) . .
C3 N1 C17 123.2(3) . .
C3 N1 C13 126.4(3) . .
C17 N1 C13 110.4(3) . .
C2 C1 O1 126.2(3) . .
C2 C1 H1 116.9 . .
O1 C1 H1 116.9 . .
C1 C2 C3 117.3(3) . .
C1 C2 C6 116.8(3) . .
C3 C2 C6 125.7(3) . .
N1 C3 C4 120.9(3) . .
N1 C3 C2 121.6(3) . .
C4 C3 C2 117.4(3) . .
C3 C4 C18 122.6(3) . .
C3 C4 C5 121.9(3) . .
C18 C4 C5 115.0(3) . .
O2 C5 O1 116.0(3) . .
O2 C5 C4 126.9(3) . .
O1 C5 C4 117.0(3) . .
C7 C6 C2 116.2(3) . .
C7 C6 H6A 108.2 . .
C2 C6 H6A 108.2 . .
C7 C6 H6B 108.2 . .
C2 C6 H6B 108.2 . .
H6A C6 H6B 107.4 . .
C12 C7 C8 118.0(3) . .
C12 C7 C6 123.0(3) . .
C8 C7 C6 119.0(3) . .
C9 C8 C7 121.0(4) . .
C9 C8 H8 119.5 . .
C7 C8 H8 119.5 . .
C10 C9 C8 120.5(4) . .
C10 C9 H9 119.7 . .
C8 C9 H9 119.7 . .
C9 C10 C11 119.6(4) . .
C9 C10 H10 120.2 . .
C11 C10 H10 120.2 . .
C10 C11 C12 120.1(4) . .
C10 C11 H11 119.9 . .
C12 C11 H11 119.9 . .
C7 C12 C11 120.7(3) . .
C7 C12 H12 119.6 . .
C11 C12 H12 119.6 . .
N1 C13 C14 103.7(3) . .
N1 C13 H13A 111.0 . .
C14 C13 H13A 111.0 . .
N1 C13 H13B 111.0 . .
C14 C13 H13B 111.0 . .
H13A C13 H13B 109.0 . .
C16 C14 C13 105.2(4) . .
C16 C14 H14A 110.7 . .
C13 C14 H14A 110.7 . .
C16 C14 H14B 110.7 . .
C13 C14 H14B 110.7 . .
H14A C14 H14B 108.8 . .
C14 C16 C17 102.9(4) . .
C14 C16 H16A 111.2 . .
C17 C16 H16A 111.2 . .
C14 C16 H16B 111.2 . .
C17 C16 H16B 111.2 . .
H16A C16 H16B 109.1 . .
N1 C17 C16 103.0(3) . .
N1 C17 H17A 111.2 . .
C16 C17 H17A 111.2 . .
N1 C17 H17B 111.2 . .
C16 C17 H17B 111.2 . .
H17A C17 H17B 109.1 . .
C19 C18 C4 177.8(4) . .
C18 C19 Si1 175.7(3) . .
C21C C20 C21 111.3(13) . .
C21C C20 Si1 115.8(9) . .
C21 C20 Si1 112.3(13) . .
C21C C20 H20A 105.5 . .
C21 C20 H20A 105.5 . .
Si1 C20 H20A 105.5 . .
C20 C21C H21D 109.5 . .
C20 C21C H21E 109.5 . .
H21D C21C H21E 109.5 . .
C20 C21C H21F 109.5 . .
H21D C21C H21F 109.5 . .
H21E C21C H21F 109.5 . .
C23C C22 C23 102.6(12) . .
C23C C22 Si1 110.9(10) . .
C23 C22 Si1 108.8(15) . .
C23C C22 H22A 111.4 . .
C23 C22 H22A 111.4 . .
Si1 C22 H22A 111.4 . .
C25C C24 C25 111.9(11) . .
C25C C24 Si1 121.1(11) . .
C25 C24 Si1 113.2(9) . .
C25C C24 H24A 102.5 . .
C25 C24 H24A 102.5 . .
Si1 C24 H24A 102.5 . .
C21B C20B C21D 108.8(13) . .
C21B C20B Si1 118.5(15) . .
C21D C20B Si1 115.6(9) . .
C21B C20B H20B 104.0 . .
C21D C20B H20B 104.0 . .
Si1 C20B H20B 104.0 . .
C20B C21B H21G 109.5 . .
C20B C21B H21H 109.5 . .
H21G C21B H21H 109.5 . .
C20B C21B H21I 109.5 . .
H21G C21B H21I 109.5 . .
H21H C21B H21I 109.5 . .
C20B C21D H21J 109.5 . .
C20B C21D H21K 109.5 . .
H21J C21D H21K 109.5 . .
C20B C21D H21L 109.5 . .
H21J C21D H21L 109.5 . .
H21K C21D H21L 109.5 . .
C23D C22B C23B 104.4(10) . .
C23D C22B Si1 115.3(8) . .
C23B C22B Si1 112.7(9) . .
C23D C22B H22B 108.0 . .
C23B C22B H22B 108.0 . .
Si1 C22B H22B 108.0 . .
C22B C23B H23G 109.5 . .
C22B C23B H23H 109.5 . .
H23G C23B H23H 109.5 . .
C22B C23B H23I 109.5 . .
H23G C23B H23I 109.5 . .
H23H C23B H23I 109.5 . .
C25D C24B C25B 105.7(12) . .
C25D C24B Si1 113.0(12) . .
C25B C24B Si1 115.1(8) . .
C25D C24B H24B 107.6 . .
C25B C24B H24B 107.6 . .
Si1 C24B H24B 107.6 . .
C24B C25B H25G 109.5 . .
C24B C25B H25H 109.5 . .
H25G C25B H25H 109.5 . .
C24B C25B H25I 109.5 . .
H25G C25B H25I 109.5 . .
H25H C25B H25I 109.5 . .
C22B C23D H23J 109.5 . .
C22B C23D H23K 109.5 . .
H23J C23D H23K 109.5 . .
C22B C23D H23L 109.5 . .
H23J C23D H23L 109.5 . .
H23K C23D H23L 109.5 . .
C24B C25D H25J 109.5 . .
C24B C25D H25K 109.5 . .
H25J C25D H25K 109.5 . .
C24B C25D H25L 109.5 . .
H25J C25D H25L 109.5 . .
H25K C25D H25L 109.5 . .

loop_
_geom_bond_atom_site_label_1
_geom_bond_atom_site_label_2
_geom_bond_distance
_geom_bond_site_symmetry_2
Si1 C19 1.830(4) .
Si1 C22B 1.853(9) .
Si1 C20 1.857(9) .
Si1 C20B 1.887(9) .
Si1 C24 1.905(9) .
Si1 C22 1.906(9) .
Si1 C24B 1.943(10) .
O1 C1 1.344(4) .
O1 C5 1.376(4) .
O2 C5 1.210(4) .
N1 C3 1.356(4) .
N1 C17 1.463(4) .
N1 C13 1.466(4) .
C1 C2 1.332(4) .
C1 H1 0.9300 .
C2 C3 1.452(4) .
C2 C6 1.518(4) .
C3 C4 1.397(4) .
C4 C18 1.421(4) .
C4 C5 1.435(4) .
C6 C7 1.507(4) .
C6 H6A 0.9700 .
C6 H6B 0.9700 .
C7 C12 1.366(5) .
C7 C8 1.388(4) .
C8 C9 1.381(5) .
C8 H8 0.9300 .
C9 C10 1.351(6) .
C9 H9 0.9300 .
C10 C11 1.371(6) .
C10 H10 0.9300 .
C11 C12 1.395(5) .
C11 H11 0.9300 .
C12 H12 0.9300 .
C13 C14 1.492(6) .
C13 H13A 0.9700 .
C13 H13B 0.9700 .
C14 C16 1.482(7) .
C14 H14A 0.9700 .
C14 H14B 0.9700 .
C16 C17 1.498(5) .
C16 H16A 0.9700 .
C16 H16B 0.9700 .
C17 H17A 0.9700 .
C17 H17B 0.9700 .
C18 C19 1.205(5) .
C20 C21C 1.466(13) .
C20 C21 1.48(2) .
C20 H20A 0.9800 .
C21 H21A 0.9600 .
C21 H21B 0.9600 .
C21 H21C 0.9600 .
C21C H21D 0.9600 .
C21C H21E 0.9600 .
C21C H21F 0.9600 .
C22 C23C 1.491(16) .
C22 C23 1.539(19) .
C22 H22A 0.9800 .
C23 H23A 0.9600 .
C23 H23B 0.9600 .
C23 H23C 0.9600 .
C24 C25C 1.348(14) .
C24 C25 1.433(14) .
C24 H24A 0.9800 .
C25 H25A 0.9600 .
C25 H25B 0.9600 .
C25 H25C 0.9600 .
C23C H23D 0.9600 .
C23C H23E 0.9600 .
C23C H23F 0.9600 .
C25C H25D 0.9600 .
C25C H25E 0.9600 .
C25C H25F 0.9600 .
C20B C21B 1.468(19) .
C20B C21D 1.514(13) .
C20B H20B 0.9800 .
C21B H21G 0.9600 .
C21B H21H 0.9600 .
C21B H21I 0.9600 .
C21D H21J 0.9600 .
C21D H21K 0.9600 .
C21D H21L 0.9600 .
C22B C23D 1.515(11) .
C22B C23B 1.533(15) .
C22B H22B 0.9800 .
C23B H23G 0.9600 .
C23B H23H 0.9600 .
C23B H23I 0.9600 .
C24B C25D 1.386(16) .
C24B C25B 1.453(13) .
C24B H24B 0.9800 .
C25B H25G 0.9600 .
C25B H25H 0.9600 .
C25B H25I 0.9600 .
C23D H23J 0.9600 .
C23D H23K 0.9600 .
C23D H23L 0.9600 .
C25D H25J 0.9600 .
C25D H25K 0.9600 .
C25D H25L 0.9600 .
